data_7129958
loop_
_publ_author_name
'Mastropierro, Pasquale'
'Kennedy, Alan R.'
'Hevia, Eva'

_publ_section_title
;
 Metallation of sensitive fluoroarenes using a potassium TMP-zincate
 supported by a silyl(bis)amido ligand
;
_journal_name_full 'Chemical Communications'
_journal_paper_doi 10.1039/D2CC00979J
_journal_year 2022
_chemical_formula_sum 'C69 H110 K N3 O6 Si Zn'
_chemical_formula_weight 1210.15
_space_group_crystal_system monoclinic
_space_group_IT_number 14
_space_group_name_Hall '-P 2ybc'
_space_group_name_H-M_alt 'P 1 21/c 1'
_atom_sites_solution_hydrogens geom
_audit_creation_method SHELXL-2018/3
_audit_update_record
;
2022-02-14 deposited with the CCDC.	2022-03-08 downloaded from the CCDC.
;
_cell_angle_alpha 90
_cell_angle_beta 91.405(1)
_cell_angle_gamma 90
_cell_formula_units_Z 4
_cell_length_a 15.8130(1)
_cell_length_b 16.9447(1)
_cell_length_c 25.5040(2)
_cell_measurement_reflns_used 30130
_cell_measurement_temperature 123(2)
_cell_measurement_theta_max 73.102
_cell_measurement_theta_min 3.398
_cell_volume 6831.65(8)
_computing_cell_refinement CrysalisPro
_computing_data_collection CrysalisPro
_computing_data_reduction CrysalisPro
_computing_publication_material 'SHELXL in WinGX'
_computing_structure_refinement 'SHELXL-2018/3 (Sheldrick, 2018)'
_computing_structure_solution 'SIR 92'
_diffrn_ambient_temperature 123(2)
_diffrn_measured_fraction_theta_full 1.000
_diffrn_measured_fraction_theta_max 0.992
_diffrn_measurement_device_type 'Oxford Diffraction Gemini S'
_diffrn_measurement_method 'omega scans'
_diffrn_radiation_type CuK\a
_diffrn_radiation_wavelength 1.54184
_diffrn_reflns_av_R_equivalents 0.0482
_diffrn_reflns_av_unetI/netI 0.0306
_diffrn_reflns_Laue_measured_fraction_full 1.000
_diffrn_reflns_Laue_measured_fraction_max 0.992
_diffrn_reflns_limit_h_max 19
_diffrn_reflns_limit_h_min -18
_diffrn_reflns_limit_k_max 19
_diffrn_reflns_limit_k_min -20
_diffrn_reflns_limit_l_max 28
_diffrn_reflns_limit_l_min -31
_diffrn_reflns_number 60911
_diffrn_reflns_point_group_measured_fraction_full 1.000
_diffrn_reflns_point_group_measured_fraction_max 0.992
_diffrn_reflns_theta_full 70.000
_diffrn_reflns_theta_max 73.089
_diffrn_reflns_theta_min 3.131
_diffrn_source 'sealed tube'
_exptl_absorpt_coefficient_mu 1.597
_exptl_absorpt_correction_T_max 1
_exptl_absorpt_correction_T_min 0.00869
_exptl_absorpt_correction_type multi-scan
_exptl_absorpt_process_details
;
        CrysAlisPro 1.171.41.112a (Rigaku Oxford Diffraction, 2021)
        Empirical absorption correction using spherical harmonics,
        implemented in SCALE3 ABSPACK scaling algorithm.
;
_exptl_crystal_colour colourless
_exptl_crystal_density_diffrn 1.177
_exptl_crystal_description lump
_exptl_crystal_F_000 2624
_exptl_crystal_size_max 1
_exptl_crystal_size_mid .5
_exptl_crystal_size_min .3
_refine_diff_density_max 0.619
_refine_diff_density_min -0.290
_refine_diff_density_rms 0.064
_refine_ls_extinction_method none
_refine_ls_goodness_of_fit_ref 1.030
_refine_ls_hydrogen_treatment constr
_refine_ls_matrix_type full
_refine_ls_number_parameters 781
_refine_ls_number_reflns 13559
_refine_ls_number_restraints 33
_refine_ls_restrained_S_all 1.031
_refine_ls_R_factor_all 0.0507
_refine_ls_R_factor_gt 0.0439
_refine_ls_shift/su_max 0.001
_refine_ls_shift/su_mean 0.000
_refine_ls_structure_factor_coef Fsqd
_refine_ls_weighting_details 'w=1/[\s^2^(Fo^2^)+(0.0722P)^2^+1.8097P] where P=(Fo^2^+2Fc^2^)/3'
_refine_ls_weighting_scheme calc
_refine_ls_wR_factor_gt 0.1123
_refine_ls_wR_factor_ref 0.1186
_reflns_Friedel_coverage 0.000
_reflns_number_gt 11756
_reflns_number_total 13559
_reflns_threshold_expression 'I > 2\s(I)'
_cod_data_source_file d2cc00979j2.cif
_cod_data_source_block pm312_a
_cod_original_sg_symbol_H-M 'P 21/c'
_cod_database_code 7129958
_shelx_shelxl_version_number 2018/3
_shelx_space_group_comment
;
The symmetry employed for this shelxl refinement is uniquely defined
by the following loop, which should always be used as a source of
symmetry information in preference to the above space-group names.
They are only intended as comments.
;

loop_
_space_group_symop_operation_xyz
'x, y, z'
'-x, y+1/2, -z+1/2'
'-x, -y, -z'
'x, -y-1/2, z-1/2'

loop_
_atom_site_label
_atom_site_type_symbol
_atom_site_fract_x
_atom_site_fract_y
_atom_site_fract_z
_atom_site_U_iso_or_equiv
_atom_site_adp_type
_atom_site_occupancy
_atom_site_site_symmetry_order
_atom_site_calc_flag
_atom_site_refinement_flags_posn
_atom_site_refinement_flags_adp
_atom_site_refinement_flags_occupancy
_atom_site_disorder_assembly
_atom_site_disorder_group
Zn1 Zn 0.31831(2) 0.69409(2) 0.29339(2) 0.02347(7) Uani 1 1 d . . . . .
K1 K 0.84624(3) 0.74324(2) 0.51248(2) 0.03508(10) Uani 1 1 d . . . . .
Si1 Si 0.28814(3) 0.71871(2) 0.19251(2) 0.02176(10) Uani 1 1 d . . . . .
N2 N 0.36504(9) 0.66589(8) 0.22443(5) 0.0246(3) Uani 1 1 d . . . . .
O1 O 0.94096(11) 0.84847(9) 0.45850(6) 0.0491(4) Uani 1 1 d . . . . .
O4 O 0.73025(10) 0.64408(10) 0.55393(7) 0.0525(4) Uani 1 1 d D . . . .
N3 N 0.35178(9) 0.69956(8) 0.36495(5) 0.0264(3) Uani 1 1 d . . . . .
O2 O 0.97784(10) 0.63808(10) 0.51399(6) 0.0471(3) Uani 1 1 d . . . . .
N1 N 0.22516(9) 0.73330(8) 0.24493(5) 0.0239(3) Uani 1 1 d . . . . .
O3 O 0.91715(10) 0.77642(10) 0.60668(6) 0.0485(4) Uani 1 1 d . . . . .
C1 C 0.33356(10) 0.81228(9) 0.16248(6) 0.0249(3) Uani 1 1 d . . . . .
O5 O 0.71743(12) 0.85544(12) 0.50840(8) 0.0653(5) Uani 1 1 d D . . . .
C18 C 0.08305(11) 0.69711(10) 0.27206(6) 0.0281(3) Uani 1 1 d . . . . .
C6 C 0.37740(11) 0.86749(10) 0.19372(7) 0.0278(3) Uani 1 1 d . . . . .
H6 H 0.383284 0.858035 0.230340 0.033 Uiso 1 1 calc R U . . .
O6 O 0.79427(15) 0.68339(11) 0.42041(6) 0.0672(5) Uani 1 1 d D . . . .
C25 C 0.42538(11) 0.61094(10) 0.20882(6) 0.0264(3) Uani 1 1 d . . . . .
C7 C 0.23711(11) 0.67023(10) 0.13299(6) 0.0261(3) Uani 1 1 d . . . . .
C17 C 0.00079(11) 0.71994(12) 0.28372(7) 0.0344(4) Uani 1 1 d . . . . .
H17 H -0.038148 0.681149 0.294994 0.041 Uiso 1 1 calc R U . . .
C30 C 0.40452(12) 0.52920(10) 0.20657(7) 0.0302(3) Uani 1 1 d . . . . .
C13 C 0.14223(10) 0.75495(10) 0.25498(6) 0.0248(3) Uani 1 1 d . . . . .
C5 C 0.41260(11) 0.93558(11) 0.17309(7) 0.0322(4) Uani 1 1 d . . . . .
H5 H 0.441614 0.971950 0.195452 0.039 Uiso 1 1 calc R U . . .
C12 C 0.15412(12) 0.68742(11) 0.11628(7) 0.0317(4) Uani 1 1 d . . . . .
H12 H 0.119456 0.718413 0.138149 0.038 Uiso 1 1 calc R U . . .
C4 C 0.40507(12) 0.95013(11) 0.11951(8) 0.0343(4) Uani 1 1 d . . . . .
H4 H 0.428867 0.996535 0.105051 0.041 Uiso 1 1 calc R U . . .
C2 C 0.32726(11) 0.82884(10) 0.10858(7) 0.0289(3) Uani 1 1 d . . . . .
H2 H 0.298064 0.792886 0.086011 0.035 Uiso 1 1 calc R U . . .
C15 C 0.03137(12) 0.85414(11) 0.26346(7) 0.0341(4) Uani 1 1 d . . . . .
H15 H 0.013594 0.907542 0.260522 0.041 Uiso 1 1 calc R U . . .
C31 C 0.31577(12) 0.50201(10) 0.21955(7) 0.0325(4) Uani 1 1 d . . . . .
H31 H 0.276963 0.548019 0.213995 0.039 Uiso 1 1 calc R U . . .
C14 C 0.11437(11) 0.83449(10) 0.25173(6) 0.0280(3) Uani 1 1 d . . . . .
C3 C 0.36268(12) 0.89658(11) 0.08734(7) 0.0336(4) Uani 1 1 d . . . . .
H3 H 0.357763 0.906086 0.050678 0.040 Uiso 1 1 calc R U . . .
C41 C 0.44385(11) 0.70145(10) 0.37600(7) 0.0295(3) Uani 1 1 d . . . . .
C26 C 0.50880(11) 0.63346(11) 0.19682(7) 0.0310(4) Uani 1 1 d . . . . .
C37 C 0.29585(11) 0.74332(11) 0.40009(7) 0.0304(4) Uani 1 1 d . . . . .
C16 C -0.02557(11) 0.79770(13) 0.27927(8) 0.0371(4) Uani 1 1 d . . . . .
H16 H -0.082016 0.811970 0.286981 0.045 Uiso 1 1 calc R U . . .
C34 C 0.53445(12) 0.71954(11) 0.19744(8) 0.0364(4) Uani 1 1 d . . . . .
H34 H 0.486466 0.750218 0.212123 0.044 Uiso 1 1 calc R U . . .
C19 C 0.10873(11) 0.61091(11) 0.27780(7) 0.0314(4) Uani 1 1 d . . . . .
H19 H 0.171161 0.609588 0.284990 0.038 Uiso 1 1 calc R U . . .
C27 C 0.56832(12) 0.57593(12) 0.18423(8) 0.0386(4) Uani 1 1 d . . . . .
H27 H 0.624243 0.591657 0.176333 0.046 Uiso 1 1 calc R U . . .
C39 C 0.41299(14) 0.74043(13) 0.47037(7) 0.0410(4) Uani 1 1 d . . . . .
H39A H 0.425989 0.727582 0.507568 0.049 Uiso 1 1 calc R U . . .
H39B H 0.427895 0.796393 0.464372 0.049 Uiso 1 1 calc R U . . .
C29 C 0.46577(14) 0.47423(11) 0.19385(8) 0.0393(4) Uani 1 1 d . . . . .
H29 H 0.451131 0.419874 0.192541 0.047 Uiso 1 1 calc R U . . .
C22 C 0.17484(11) 0.89838(10) 0.23483(7) 0.0312(4) Uani 1 1 d . . . . .
H22 H 0.233171 0.875679 0.237312 0.037 Uiso 1 1 calc R U . . .
C38 C 0.31960(13) 0.72764(12) 0.45838(7) 0.0363(4) Uani 1 1 d . . . . .
H38A H 0.286221 0.763186 0.480694 0.044 Uiso 1 1 calc R U . . .
H38B H 0.304512 0.672616 0.467264 0.044 Uiso 1 1 calc R U . . .
C33 C 0.31165(14) 0.47845(12) 0.27736(8) 0.0415(4) Uani 1 1 d . . . . .
H33A H 0.350961 0.434822 0.284478 0.062 Uiso 1 1 calc R U . . .
H33B H 0.253985 0.461726 0.285185 0.062 Uiso 1 1 calc R U . . .
H33C H 0.327355 0.523718 0.299448 0.062 Uiso 1 1 calc R U . . .
C8 C 0.28564(13) 0.62342(11) 0.10003(7) 0.0357(4) Uani 1 1 d . . . . .
H8 H 0.341822 0.609769 0.110495 0.043 Uiso 1 1 calc R U . . .
C40 C 0.46426(13) 0.68740(12) 0.43476(7) 0.0377(4) Uani 1 1 d . . . . .
H40A H 0.452554 0.631547 0.443350 0.045 Uiso 1 1 calc R U . . .
H40B H 0.525261 0.697099 0.441653 0.045 Uiso 1 1 calc R U . . .
C20 C 0.09140(13) 0.56492(11) 0.22698(8) 0.0366(4) Uani 1 1 d . . . . .
H20A H 0.030453 0.564481 0.219041 0.055 Uiso 1 1 calc R U . . .
H20B H 0.111688 0.510588 0.231225 0.055 Uiso 1 1 calc R U . . .
H20C H 0.120981 0.590246 0.198153 0.055 Uiso 1 1 calc R U . . .
C11 C 0.12100(13) 0.66033(12) 0.06847(8) 0.0395(4) Uani 1 1 d . . . . .
H11 H 0.064500 0.672713 0.057954 0.047 Uiso 1 1 calc R U . . .
C43 C 0.48274(12) 0.63374(12) 0.34545(8) 0.0378(4) Uani 1 1 d . . . . .
H43A H 0.455693 0.583998 0.355209 0.057 Uiso 1 1 calc R U . . .
H43B H 0.543500 0.630811 0.353745 0.057 Uiso 1 1 calc R U . . .
H43C H 0.474018 0.642887 0.307764 0.057 Uiso 1 1 calc R U . . .
C32 C 0.28300(15) 0.43480(12) 0.18444(9) 0.0450(5) Uani 1 1 d . . . . .
H32A H 0.283516 0.451566 0.147673 0.068 Uiso 1 1 calc R U . . .
H32B H 0.225071 0.421370 0.193928 0.068 Uiso 1 1 calc R U . . .
H32C H 0.319445 0.388457 0.189248 0.068 Uiso 1 1 calc R U . . .
C9 C 0.25289(16) 0.59655(12) 0.05214(8) 0.0442(5) Uani 1 1 d . . . . .
H9 H 0.286927 0.565189 0.030121 0.053 Uiso 1 1 calc R U . . .
C42 C 0.48683(12) 0.77838(12) 0.35824(8) 0.0358(4) Uani 1 1 d . . . . .
H42A H 0.471467 0.788842 0.321435 0.054 Uiso 1 1 calc R U . . .
H42B H 0.548365 0.772815 0.362001 0.054 Uiso 1 1 calc R U . . .
H42C H 0.467946 0.822345 0.380008 0.054 Uiso 1 1 calc R U . . .
C45 C 0.29197(14) 0.83326(12) 0.39023(8) 0.0408(4) Uani 1 1 d . . . . .
H45A H 0.345752 0.857394 0.401439 0.061 Uiso 1 1 calc R U . . .
H45B H 0.245905 0.856193 0.410241 0.061 Uiso 1 1 calc R U . . .
H45C H 0.281791 0.843208 0.352751 0.061 Uiso 1 1 calc R U . . .
C10 C 0.17116(15) 0.61528(12) 0.03651(8) 0.0428(5) Uani 1 1 d . . . . .
H10 H 0.149315 0.597109 0.003646 0.051 Uiso 1 1 calc R U . . .
C28 C 0.54767(14) 0.49669(13) 0.18302(9) 0.0440(5) Uani 1 1 d . . . . .
H28 H 0.589046 0.458233 0.174877 0.053 Uiso 1 1 calc R U . . .
C24 C 0.17420(14) 0.97191(12) 0.26988(9) 0.0410(4) Uani 1 1 d . . . . .
H24A H 0.119417 0.998577 0.265953 0.062 Uiso 1 1 calc R U . . .
H24B H 0.219338 1.007910 0.259533 0.062 Uiso 1 1 calc R U . . .
H24C H 0.183440 0.956235 0.306564 0.062 Uiso 1 1 calc R U . . .
C54 C 1.01528(14) 0.83629(13) 0.42833(8) 0.0419(4) Uani 1 1 d . . . . .
H54A H 1.004701 0.795619 0.401080 0.050 Uiso 1 1 calc R U . . .
H54B H 1.063105 0.818807 0.451263 0.050 Uiso 1 1 calc R U . . .
C36 C 0.61216(13) 0.73440(14) 0.23290(10) 0.0470(5) Uani 1 1 d . . . . .
H36A H 0.601544 0.714444 0.268202 0.070 Uiso 1 1 calc R U . . .
H36B H 0.623623 0.791191 0.234625 0.070 Uiso 1 1 calc R U . . .
H36C H 0.661132 0.707093 0.218617 0.070 Uiso 1 1 calc R U . . .
C64 C 1.09276(15) 0.56921(13) 0.47812(8) 0.0454(5) Uani 1 1 d . . . . .
H64A H 1.134374 0.574912 0.449993 0.055 Uiso 1 1 calc R U . . .
H64B H 1.081998 0.512449 0.484283 0.055 Uiso 1 1 calc R U . . .
C63 C 1.12278(14) 0.61064(15) 0.52835(9) 0.0499(5) Uani 1 1 d . . . . .
H63A H 1.160610 0.576303 0.549820 0.060 Uiso 1 1 calc R U . . .
H63B H 1.152431 0.660607 0.520619 0.060 Uiso 1 1 calc R U . . .
C21 C 0.06624(14) 0.56838(13) 0.32334(8) 0.0432(5) Uani 1 1 d . . . . .
H21A H 0.073268 0.599812 0.355406 0.065 Uiso 1 1 calc R U . . .
H21B H 0.092513 0.516515 0.328638 0.065 Uiso 1 1 calc R U . . .
H21C H 0.005830 0.561663 0.315040 0.065 Uiso 1 1 calc R U . . .
C44 C 0.20654(12) 0.71118(14) 0.39037(7) 0.0392(4) Uani 1 1 d . . . . .
H44A H 0.186149 0.726883 0.355305 0.059 Uiso 1 1 calc R U . . .
H44B H 0.168756 0.732583 0.416740 0.059 Uiso 1 1 calc R U . . .
H44C H 0.207435 0.653471 0.392836 0.059 Uiso 1 1 calc R U . . .
C55 C 1.03516(15) 0.91525(15) 0.40319(9) 0.0483(5) Uani 1 1 d . . . . .
H55A H 1.072899 0.947548 0.426100 0.058 Uiso 1 1 calc R U . . .
H55B H 1.061497 0.908255 0.368676 0.058 Uiso 1 1 calc R U . . .
C23 C 0.15760(14) 0.91995(12) 0.17723(8) 0.0415(4) Uani 1 1 d . . . . .
H23A H 0.156361 0.871795 0.155940 0.062 Uiso 1 1 calc R U . . .
H23B H 0.202461 0.954907 0.165113 0.062 Uiso 1 1 calc R U . . .
H23C H 0.102932 0.946944 0.173778 0.062 Uiso 1 1 calc R U . . .
C62 C 1.03995(14) 0.62568(14) 0.55529(8) 0.0443(5) Uani 1 1 d . . . . .
H62A H 1.024422 0.579769 0.577049 0.053 Uiso 1 1 calc R U . . .
H62B H 1.044503 0.672850 0.578097 0.053 Uiso 1 1 calc R U . . .
C65 C 1.01196(15) 0.61291(14) 0.46489(9) 0.0468(5) Uani 1 1 d . . . . .
H65A H 1.023614 0.659074 0.442400 0.056 Uiso 1 1 calc R U . . .
H65B H 0.971448 0.577863 0.446004 0.056 Uiso 1 1 calc R U . . .
C35 C 0.54909(16) 0.75067(14) 0.14237(10) 0.0519(6) Uani 1 1 d . . . . .
H35A H 0.597040 0.722858 0.127236 0.078 Uiso 1 1 calc R U . . .
H35B H 0.561395 0.807305 0.144051 0.078 Uiso 1 1 calc R U . . .
H35C H 0.498249 0.741858 0.120406 0.078 Uiso 1 1 calc R U . . .
C58 C 0.90110(15) 0.71443(16) 0.64275(9) 0.0503(5) Uani 1 1 d . . . . .
H58A H 0.949738 0.706977 0.667439 0.060 Uiso 1 1 calc R U . . .
H58B H 0.889769 0.664163 0.624087 0.060 Uiso 1 1 calc R U . . .
C56 C 0.94785(17) 0.95169(14) 0.39750(10) 0.0528(5) Uani 1 1 d . . . . .
H56A H 0.950839 1.009928 0.395073 0.063 Uiso 1 1 calc R U . . .
H56B H 0.916512 0.930725 0.366435 0.063 Uiso 1 1 calc R U . . .
C57 C 0.90843(18) 0.92559(14) 0.44785(11) 0.0581(6) Uani 1 1 d . . . . .
H57A H 0.923910 0.962216 0.476761 0.070 Uiso 1 1 calc R U . . .
H57B H 0.846021 0.924142 0.443815 0.070 Uiso 1 1 calc R U . . .
C60 C 0.83892(16) 0.82962(17) 0.67671(10) 0.0556(6) Uani 1 1 d . . . . .
H60A H 0.862820 0.842616 0.711898 0.067 Uiso 1 1 calc R U . . .
H60B H 0.785764 0.859597 0.670964 0.067 Uiso 1 1 calc R U . . .
C69 C 0.6477(13) 0.650(2) 0.5302(17) 0.0533(18) Uani 0.377(5) 1 d D . P A 1
H69A H 0.650093 0.673168 0.494616 0.064 Uiso 0.377(5) 1 calc R U P A 1
H69B H 0.610010 0.682838 0.551810 0.064 Uiso 0.377(5) 1 calc R U P A 1
C59 C 0.82340(15) 0.74195(16) 0.67150(9) 0.0521(6) Uani 1 1 d . . . . .
H59A H 0.770884 0.730989 0.650850 0.062 Uiso 1 1 calc R U . . .
H59B H 0.819797 0.716424 0.706292 0.062 Uiso 1 1 calc R U . . .
C51 C 0.7592(2) 0.71387(17) 0.33398(11) 0.0520(7) Uani 0.871(4) 1 d D . P B 1
H51A H 0.784532 0.730578 0.300655 0.062 Uiso 0.871(4) 1 calc R U P B 1
H51B H 0.701121 0.735458 0.335640 0.062 Uiso 0.871(4) 1 calc R U P B 1
C66 C 0.7375(10) 0.5718(10) 0.5818(11) 0.0701(9) Uani 0.377(5) 1 d D . P A 1
H66A H 0.757301 0.581455 0.618358 0.084 Uiso 0.377(5) 1 calc R U P A 1
H66B H 0.778432 0.536420 0.564742 0.084 Uiso 0.377(5) 1 calc R U P A 1
C67 C 0.6493(5) 0.5346(4) 0.5809(3) 0.0589(9) Uani 0.377(5) 1 d D . P A 1
H67A H 0.651870 0.476280 0.581903 0.071 Uiso 0.377(5) 1 calc R U P A 1
H67B H 0.614522 0.554163 0.609875 0.071 Uiso 0.377(5) 1 calc R U P A 1
C52 C 0.7589(2) 0.62594(16) 0.33898(11) 0.0523(7) Uani 0.871(4) 1 d D . P B 1
H52A H 0.809536 0.602415 0.323072 0.063 Uiso 0.871(4) 1 calc R U P B 1
H52B H 0.707476 0.602771 0.322279 0.063 Uiso 0.871(4) 1 calc R U P B 1
C50 C 0.8122(2) 0.73991(19) 0.38008(11) 0.0522(8) Uani 0.871(4) 1 d D . P B 1
H50A H 0.872955 0.739281 0.371702 0.063 Uiso 0.871(4) 1 calc R U P B 1
H50B H 0.796385 0.793848 0.391106 0.063 Uiso 0.871(4) 1 calc R U P B 1
C61 C 0.90209(19) 0.84842(18) 0.63419(13) 0.0689(8) Uani 1 1 d . . . . .
H61A H 0.878622 0.888865 0.609887 0.083 Uiso 1 1 calc R U . . .
H61B H 0.955485 0.868771 0.650116 0.083 Uiso 1 1 calc R U . . .
C46 C 0.6981(5) 0.9167(4) 0.5451(2) 0.0681(15) Uani 0.645(6) 1 d D . P C 1
H46A H 0.735266 0.962899 0.540040 0.082 Uiso 0.645(6) 1 calc R U P C 1
H46B H 0.706113 0.897432 0.581551 0.082 Uiso 0.645(6) 1 calc R U P C 1
C53 C 0.7600(4) 0.6140(2) 0.39754(14) 0.0797(12) Uani 0.871(4) 1 d D . P B 1
H53A H 0.701919 0.604923 0.409864 0.096 Uiso 0.871(4) 1 calc R U P B 1
H53B H 0.795248 0.567732 0.407271 0.096 Uiso 0.871(4) 1 calc R U P B 1
C68 C 0.6179(15) 0.5649(18) 0.5281(7) 0.080(2) Uani 0.377(5) 1 d D . P A 1
H68A H 0.555528 0.561410 0.524588 0.096 Uiso 0.377(5) 1 calc R U P A 1
H68B H 0.643799 0.535762 0.498962 0.096 Uiso 0.377(5) 1 calc R U P A 1
C49 C 0.6506(5) 0.8499(6) 0.4696(3) 0.086(3) Uani 0.645(6) 1 d D . P C 1
H49A H 0.619463 0.799674 0.473743 0.103 Uiso 0.645(6) 1 calc R U P C 1
H49B H 0.674142 0.851271 0.434039 0.103 Uiso 0.645(6) 1 calc R U P C 1
C47 C 0.6063(8) 0.9387(8) 0.5344(5) 0.0946(19) Uani 0.645(6) 1 d D . P C 1
H47A H 0.568257 0.907564 0.556674 0.114 Uiso 0.645(6) 1 calc R U P C 1
H47B H 0.596809 0.995549 0.540886 0.114 Uiso 0.645(6) 1 calc R U P C 1
C48 C 0.5919(3) 0.9189(3) 0.4771(2) 0.0672(12) Uani 0.645(6) 1 d D . P C 1
H48A H 0.532336 0.903947 0.469663 0.081 Uiso 0.645(6) 1 calc R U P C 1
H48B H 0.607172 0.963823 0.454394 0.081 Uiso 0.645(6) 1 calc R U P C 1
C48A C 0.5812(5) 0.8884(5) 0.5032(4) 0.0672(12) Uani 0.355(6) 1 d D . P C 2
H48C H 0.532619 0.911069 0.483174 0.081 Uiso 0.355(6) 1 calc R U P C 2
H48D H 0.562673 0.840145 0.521596 0.081 Uiso 0.355(6) 1 calc R U P C 2
C49A C 0.6554(8) 0.8715(15) 0.4679(5) 0.086(3) Uani 0.355(6) 1 d D . P C 2
H49C H 0.644875 0.825302 0.444896 0.103 Uiso 0.355(6) 1 calc R U P C 2
H49D H 0.670538 0.917867 0.446432 0.103 Uiso 0.355(6) 1 calc R U P C 2
C47A C 0.6195(14) 0.9480(13) 0.5413(10) 0.0946(19) Uani 0.355(6) 1 d D . P C 2
H47C H 0.583344 0.958265 0.571698 0.114 Uiso 0.355(6) 1 calc R U P C 2
H47D H 0.634907 0.998227 0.524178 0.114 Uiso 0.355(6) 1 calc R U P C 2
C46A C 0.6963(11) 0.8968(8) 0.5553(4) 0.0681(15) Uani 0.355(6) 1 d D . P C 2
H46C H 0.744305 0.930012 0.567506 0.082 Uiso 0.355(6) 1 calc R U P C 2
H46D H 0.682551 0.858971 0.583401 0.082 Uiso 0.355(6) 1 calc R U P C 2
C50A C 0.8283(16) 0.7156(12) 0.3734(5) 0.0522(8) Uani 0.129(4) 1 d D . P B 2
H50C H 0.890663 0.710104 0.373723 0.063 Uiso 0.129(4) 1 calc R U P B 2
H50D H 0.813796 0.772208 0.369964 0.063 Uiso 0.129(4) 1 calc R U P B 2
C51A C 0.7885(13) 0.6685(13) 0.3282(6) 0.0520(7) Uani 0.129(4) 1 d D . P B 2
H51C H 0.763538 0.703338 0.300782 0.062 Uiso 0.129(4) 1 calc R U P B 2
H51D H 0.829715 0.632259 0.312233 0.062 Uiso 0.129(4) 1 calc R U P B 2
C52A C 0.7211(12) 0.6240(12) 0.3575(8) 0.0523(7) Uani 0.129(4) 1 d D . P B 2
H52C H 0.701381 0.576394 0.338309 0.063 Uiso 0.129(4) 1 calc R U P B 2
H52D H 0.672154 0.657883 0.365673 0.063 Uiso 0.129(4) 1 calc R U P B 2
C53A C 0.774(2) 0.6031(8) 0.4067(8) 0.0797(12) Uani 0.129(4) 1 d D . P B 2
H53C H 0.740521 0.576246 0.433721 0.096 Uiso 0.129(4) 1 calc R U P B 2
H53D H 0.824717 0.571470 0.398699 0.096 Uiso 0.129(4) 1 calc R U P B 2
C69A C 0.6491(8) 0.6393(11) 0.5285(10) 0.0533(18) Uani 0.623(5) 1 d D . P A 2
H69C H 0.654852 0.643936 0.490067 0.064 Uiso 0.623(5) 1 calc R U P A 2
H69D H 0.612538 0.682750 0.540536 0.064 Uiso 0.623(5) 1 calc R U P A 2
C68A C 0.6105(8) 0.5606(10) 0.5420(4) 0.080(2) Uani 0.623(5) 1 d D . P A 2
H68C H 0.579071 0.537575 0.511624 0.096 Uiso 0.623(5) 1 calc R U P A 2
H68D H 0.572229 0.565032 0.572029 0.096 Uiso 0.623(5) 1 calc R U P A 2
C67A C 0.6895(3) 0.5122(2) 0.55633(19) 0.0589(9) Uani 0.623(5) 1 d D . P A 2
H67C H 0.717230 0.491671 0.524739 0.071 Uiso 0.623(5) 1 calc R U P A 2
H67D H 0.676336 0.467830 0.580006 0.071 Uiso 0.623(5) 1 calc R U P A 2
C66A C 0.7438(7) 0.5754(5) 0.5843(6) 0.0701(9) Uani 0.623(5) 1 d D . P A 2
H66C H 0.725328 0.583436 0.620737 0.084 Uiso 0.623(5) 1 calc R U P A 2
H66D H 0.804289 0.560288 0.585055 0.084 Uiso 0.623(5) 1 calc R U P A 2

loop_
_atom_site_aniso_label
_atom_site_aniso_U_11
_atom_site_aniso_U_22
_atom_site_aniso_U_33
_atom_site_aniso_U_23
_atom_site_aniso_U_13
_atom_site_aniso_U_12
Zn1 0.02712(12) 0.02130(12) 0.02202(11) 0.00004(8) 0.00096(8) 0.00103(8)
K1 0.0408(2) 0.0359(2) 0.02862(18) 0.00142(15) 0.00242(15) -0.00252(15)
Si1 0.0260(2) 0.0178(2) 0.02147(19) -0.00079(15) 0.00178(15) 0.00090(15)
N2 0.0288(6) 0.0210(6) 0.0240(6) -0.0008(5) 0.0030(5) 0.0038(5)
O1 0.0588(9) 0.0351(8) 0.0540(9) 0.0101(7) 0.0161(7) 0.0008(7)
O4 0.0508(8) 0.0530(9) 0.0534(9) 0.0171(8) -0.0063(7) -0.0143(7)
N3 0.0291(7) 0.0281(7) 0.0218(6) 0.0007(5) -0.0021(5) 0.0002(5)
O2 0.0470(8) 0.0491(9) 0.0453(8) -0.0044(7) 0.0011(6) 0.0085(7)
N1 0.0270(6) 0.0226(6) 0.0222(6) 0.0009(5) 0.0017(5) 0.0024(5)
O3 0.0500(8) 0.0601(10) 0.0356(7) -0.0106(7) 0.0032(6) -0.0057(7)
C1 0.0278(7) 0.0201(7) 0.0269(8) 0.0009(6) 0.0036(6) 0.0025(6)
O5 0.0559(10) 0.0641(12) 0.0761(12) 0.0050(10) 0.0038(9) 0.0111(9)
C18 0.0308(8) 0.0301(9) 0.0234(7) -0.0023(6) -0.0016(6) -0.0019(6)
C6 0.0314(8) 0.0247(8) 0.0274(7) -0.0009(6) 0.0022(6) 0.0018(6)
O6 0.1099(16) 0.0581(11) 0.0333(8) -0.0024(7) -0.0032(9) -0.0240(11)
C25 0.0315(8) 0.0245(8) 0.0232(7) -0.0015(6) 0.0007(6) 0.0043(6)
C7 0.0344(8) 0.0205(7) 0.0234(7) 0.0006(6) 0.0002(6) -0.0030(6)
C17 0.0284(8) 0.0420(10) 0.0328(9) -0.0026(8) 0.0025(7) -0.0062(7)
C30 0.0382(9) 0.0244(8) 0.0280(8) -0.0011(6) 0.0006(7) 0.0050(7)
C13 0.0265(7) 0.0275(8) 0.0203(7) -0.0017(6) 0.0007(6) 0.0013(6)
C5 0.0342(8) 0.0252(8) 0.0370(9) -0.0034(7) 0.0008(7) -0.0029(7)
C12 0.0347(9) 0.0302(9) 0.0302(8) 0.0010(7) 0.0007(7) -0.0033(7)
C4 0.0401(9) 0.0239(8) 0.0393(9) 0.0049(7) 0.0061(8) -0.0040(7)
C2 0.0360(8) 0.0239(8) 0.0269(8) -0.0008(6) 0.0020(7) -0.0016(7)
C15 0.0346(9) 0.0331(9) 0.0347(9) -0.0035(7) 0.0009(7) 0.0092(7)
C31 0.0394(9) 0.0210(8) 0.0370(9) -0.0007(7) -0.0009(7) -0.0004(7)
C14 0.0312(8) 0.0282(8) 0.0245(7) -0.0023(6) 0.0015(6) 0.0023(7)
C3 0.0431(9) 0.0299(9) 0.0281(8) 0.0038(7) 0.0035(7) -0.0014(7)
C41 0.0305(8) 0.0290(9) 0.0288(8) 0.0030(7) -0.0033(6) -0.0009(6)
C26 0.0335(8) 0.0298(9) 0.0298(8) -0.0006(7) 0.0035(7) 0.0052(7)
C37 0.0356(9) 0.0322(9) 0.0236(8) 0.0009(7) 0.0030(7) -0.0006(7)
C16 0.0264(8) 0.0477(11) 0.0374(9) -0.0049(8) 0.0031(7) 0.0053(7)
C34 0.0319(8) 0.0310(9) 0.0468(11) 0.0018(8) 0.0093(8) 0.0018(7)
C19 0.0311(8) 0.0294(9) 0.0338(8) 0.0024(7) 0.0001(7) -0.0052(7)
C27 0.0348(9) 0.0385(10) 0.0429(10) -0.0016(8) 0.0096(8) 0.0082(8)
C39 0.0494(11) 0.0483(12) 0.0250(8) 0.0017(8) -0.0046(8) -0.0109(9)
C29 0.0502(11) 0.0243(9) 0.0434(10) -0.0050(8) 0.0029(8) 0.0075(8)
C22 0.0357(8) 0.0232(8) 0.0351(9) 0.0012(7) 0.0059(7) 0.0046(7)
C38 0.0429(10) 0.0415(10) 0.0245(8) 0.0020(7) 0.0026(7) -0.0047(8)
C33 0.0496(11) 0.0334(10) 0.0415(10) 0.0045(8) 0.0024(8) -0.0043(8)
C8 0.0454(10) 0.0303(9) 0.0310(8) -0.0033(7) -0.0031(8) 0.0068(8)
C40 0.0375(9) 0.0426(11) 0.0324(9) 0.0081(8) -0.0083(7) -0.0044(8)
C20 0.0438(10) 0.0281(9) 0.0380(9) -0.0017(7) 0.0025(8) -0.0067(7)
C11 0.0419(10) 0.0392(10) 0.0369(9) 0.0050(8) -0.0072(8) -0.0073(8)
C43 0.0354(9) 0.0353(10) 0.0424(10) 0.0003(8) -0.0040(8) 0.0091(7)
C32 0.0527(12) 0.0317(10) 0.0504(11) -0.0073(9) -0.0052(9) -0.0050(9)
C9 0.0662(13) 0.0341(10) 0.0323(9) -0.0093(8) -0.0016(9) 0.0087(9)
C42 0.0361(9) 0.0362(10) 0.0351(9) 0.0037(8) 0.0023(7) -0.0059(7)
C45 0.0529(11) 0.0335(10) 0.0363(9) -0.0018(8) 0.0082(8) 0.0075(8)
C10 0.0647(13) 0.0330(10) 0.0299(9) -0.0033(8) -0.0109(9) -0.0059(9)
C28 0.0456(11) 0.0371(10) 0.0497(11) -0.0063(9) 0.0080(9) 0.0176(9)
C24 0.0469(10) 0.0280(9) 0.0486(11) -0.0052(8) 0.0084(9) 0.0012(8)
C54 0.0457(11) 0.0406(11) 0.0394(10) -0.0025(9) -0.0006(8) 0.0007(9)
C36 0.0350(10) 0.0443(12) 0.0620(13) -0.0069(10) 0.0075(9) -0.0057(8)
C64 0.0571(12) 0.0379(11) 0.0420(10) 0.0020(9) 0.0161(9) 0.0002(9)
C63 0.0433(11) 0.0550(13) 0.0518(12) -0.0042(11) 0.0061(9) 0.0016(10)
C21 0.0511(11) 0.0411(11) 0.0374(10) 0.0063(8) 0.0039(9) -0.0110(9)
C44 0.0344(9) 0.0543(12) 0.0293(9) -0.0017(8) 0.0047(7) -0.0010(8)
C55 0.0528(12) 0.0548(13) 0.0373(10) 0.0052(10) 0.0002(9) -0.0110(10)
C23 0.0520(11) 0.0338(10) 0.0389(10) 0.0062(8) 0.0065(9) 0.0089(8)
C62 0.0466(11) 0.0448(11) 0.0416(10) -0.0083(9) 0.0017(9) 0.0028(9)
C65 0.0585(13) 0.0421(11) 0.0400(10) 0.0044(9) 0.0045(9) -0.0006(10)
C35 0.0520(12) 0.0463(12) 0.0579(13) 0.0153(11) 0.0131(11) 0.0034(10)
C58 0.0481(12) 0.0641(15) 0.0390(11) -0.0044(10) 0.0067(9) 0.0080(11)
C56 0.0658(14) 0.0415(12) 0.0508(12) 0.0087(10) -0.0020(11) -0.0005(10)
C57 0.0683(15) 0.0371(12) 0.0697(16) 0.0039(11) 0.0194(13) 0.0062(11)
C60 0.0528(13) 0.0646(16) 0.0494(12) -0.0192(12) -0.0022(10) 0.0089(11)
C69 0.0474(12) 0.061(5) 0.0512(18) -0.005(3) -0.0016(12) 0.0058(19)
C59 0.0430(11) 0.0689(16) 0.0446(11) -0.0114(11) 0.0071(9) 0.0047(10)
C51 0.0628(17) 0.0489(17) 0.0441(13) 0.0003(12) -0.0034(12) -0.0072(13)
C66 0.082(2) 0.0493(16) 0.078(2) 0.0178(16) -0.0228(19) -0.0151(15)
C67 0.063(2) 0.0447(19) 0.070(2) -0.0081(17) 0.0062(17) -0.0123(16)
C52 0.0690(19) 0.0423(14) 0.0456(15) -0.0084(12) 0.0031(13) 0.0005(14)
C50 0.0636(18) 0.0503(18) 0.0428(13) -0.0022(12) 0.0043(12) -0.0111(14)
C61 0.0602(15) 0.0629(17) 0.0840(19) -0.0265(15) 0.0079(14) -0.0180(13)
C46 0.084(2) 0.076(4) 0.044(2) 0.025(2) 0.004(2) 0.024(3)
C53 0.141(4) 0.0456(16) 0.0518(19) 0.0033(14) -0.012(2) -0.018(2)
C68 0.055(3) 0.076(3) 0.109(6) -0.014(5) 0.007(4) -0.023(2)
C49 0.091(3) 0.071(7) 0.094(3) -0.013(3) -0.026(2) 0.028(3)
C47 0.080(4) 0.121(4) 0.084(4) 0.006(3) 0.021(3) 0.036(4)
C48 0.0484(17) 0.046(2) 0.107(4) 0.007(2) -0.016(2) -0.0070(17)
C48A 0.0484(17) 0.046(2) 0.107(4) 0.007(2) -0.016(2) -0.0070(17)
C49A 0.091(3) 0.071(7) 0.094(3) -0.013(3) -0.026(2) 0.028(3)
C47A 0.080(4) 0.121(4) 0.084(4) 0.006(3) 0.021(3) 0.036(4)
C46A 0.084(2) 0.076(4) 0.044(2) 0.025(2) 0.004(2) 0.024(3)
C50A 0.0636(18) 0.0503(18) 0.0428(13) -0.0022(12) 0.0043(12) -0.0111(14)
C51A 0.0628(17) 0.0489(17) 0.0441(13) 0.0003(12) -0.0034(12) -0.0072(13)
C52A 0.0690(19) 0.0423(14) 0.0456(15) -0.0084(12) 0.0031(13) 0.0005(14)
C53A 0.141(4) 0.0456(16) 0.0518(19) 0.0033(14) -0.012(2) -0.018(2)
C69A 0.0474(12) 0.061(5) 0.0512(18) -0.005(3) -0.0016(12) 0.0058(19)
C68A 0.055(3) 0.076(3) 0.109(6) -0.014(5) 0.007(4) -0.023(2)
C67A 0.063(2) 0.0447(19) 0.070(2) -0.0081(17) 0.0062(17) -0.0123(16)
C66A 0.082(2) 0.0493(16) 0.078(2) 0.0178(16) -0.0228(19) -0.0151(15)

loop_
_atom_type_symbol
_atom_type_description
_atom_type_scat_dispersion_real
_atom_type_scat_dispersion_imag
_atom_type_scat_source
Zn Zn -1.5491 0.6778 'International Tables Vol C Tables 4.2.6.8 and 6.1.1.4'
K K 0.3868 1.0657 'International Tables Vol C Tables 4.2.6.8 and 6.1.1.4'
Si Si 0.2541 0.3302 'International Tables Vol C Tables 4.2.6.8 and 6.1.1.4'
O O 0.0492 0.0322 'International Tables Vol C Tables 4.2.6.8 and 6.1.1.4'
N N 0.0311 0.0180 'International Tables Vol C Tables 4.2.6.8 and 6.1.1.4'
C C 0.0181 0.0091 'International Tables Vol C Tables 4.2.6.8 and 6.1.1.4'
H H 0.0000 0.0000 'International Tables Vol C Tables 4.2.6.8 and 6.1.1.4'

loop_
_geom_angle_atom_site_label_1
_geom_angle_atom_site_label_2
_geom_angle_atom_site_label_3
_geom_angle
_geom_angle_site_symmetry_1
_geom_angle_site_symmetry_3
_geom_angle_publ_flag
N3 Zn1 N2 140.06(6) . . ?
N3 Zn1 N1 139.50(6) . . ?
N2 Zn1 N1 79.50(5) . . ?
N3 Zn1 Si1 166.79(5) . . ?
N2 Zn1 Si1 40.14(4) . . ?
N1 Zn1 Si1 40.24(4) . . ?
O6 K1 O3 168.34(6) . . ?
O6 K1 O4 84.91(6) . . ?
O3 K1 O4 93.00(5) . . ?
O6 K1 O1 88.01(6) . . ?
O3 K1 O1 95.30(5) . . ?
O4 K1 O1 170.10(5) . . ?
O6 K1 O2 89.00(6) . . ?
O3 K1 O2 79.82(5) . . ?
O4 K1 O2 96.43(5) . . ?
O1 K1 O2 90.34(5) . . ?
O6 K1 O5 91.00(7) . . ?
O3 K1 O5 100.33(6) . . ?
O4 K1 O5 86.37(6) . . ?
O1 K1 O5 86.85(6) . . ?
O2 K1 O5 177.19(6) . . ?
N2 Si1 N1 97.21(7) . . ?
N2 Si1 C7 116.22(7) . . ?
N1 Si1 C7 116.55(7) . . ?
N2 Si1 C1 110.95(7) . . ?
N1 Si1 C1 115.28(7) . . ?
C7 Si1 C1 101.32(7) . . ?
N2 Si1 Zn1 48.71(5) . . ?
N1 Si1 Zn1 49.70(5) . . ?
C7 Si1 Zn1 141.09(5) . . ?
C1 Si1 Zn1 117.50(5) . . ?
C25 N2 Si1 134.34(11) . . ?
C25 N2 Zn1 133.23(11) . . ?
Si1 N2 Zn1 91.16(6) . . ?
C57 O1 C54 109.00(16) . . ?
C57 O1 K1 119.68(13) . . ?
C54 O1 K1 130.13(12) . . ?
C66A O4 C69A 109.0(9) . . ?
C66 O4 C69 109.7(15) . . ?
C66A O4 K1 128.9(5) . . ?
C66 O4 K1 132.9(7) . . ?
C69A O4 K1 117.8(9) . . ?
C69 O4 K1 114.1(16) . . ?
C37 N3 C41 118.45(14) . . ?
C37 N3 Zn1 116.98(11) . . ?
C41 N3 Zn1 115.91(11) . . ?
C62 O2 C65 109.27(16) . . ?
C62 O2 K1 127.61(12) . . ?
C65 O2 K1 118.76(13) . . ?
C13 N1 Si1 138.95(12) . . ?
C13 N1 Zn1 130.74(11) . . ?
Si1 N1 Zn1 90.06(6) . . ?
C58 O3 C61 106.14(19) . . ?
C58 O3 K1 110.28(13) . . ?
C61 O3 K1 123.13(18) . . ?
C6 C1 C2 116.46(15) . . ?
C6 C1 Si1 120.82(12) . . ?
C2 C1 Si1 122.71(13) . . ?
C46A O5 C49A 109.8(9) . . ?
C49 O5 C46 109.4(5) . . ?
C46A O5 K1 119.2(6) . . ?
C49 O5 K1 120.5(3) . . ?
C49A O5 K1 130.0(7) . . ?
C46 O5 K1 129.5(3) . . ?
C17 C18 C13 119.66(16) . . ?
C17 C18 C19 119.55(16) . . ?
C13 C18 C19 120.79(15) . . ?
C5 C6 C1 122.42(16) . . ?
C5 C6 H6 118.8 . . ?
C1 C6 H6 118.8 . . ?
C53 O6 C50 109.8(2) . . ?
C50A O6 C53A 104.0(11) . . ?
C53 O6 K1 141.74(18) . . ?
C50A O6 K1 118.5(7) . . ?
C50 O6 K1 108.33(16) . . ?
C53A O6 K1 129.4(7) . . ?
N2 C25 C26 121.93(16) . . ?
N2 C25 C30 120.00(15) . . ?
C26 C25 C30 118.03(15) . . ?
C8 C7 C12 117.32(16) . . ?
C8 C7 Si1 119.98(14) . . ?
C12 C7 Si1 122.18(13) . . ?
C16 C17 C18 121.73(17) . . ?
C16 C17 H17 119.1 . . ?
C18 C17 H17 119.1 . . ?
C29 C30 C25 119.99(17) . . ?
C29 C30 C31 120.02(17) . . ?
C25 C30 C31 119.97(15) . . ?
N1 C13 C14 122.14(15) . . ?
N1 C13 C18 120.13(15) . . ?
C14 C13 C18 117.64(15) . . ?
C6 C5 C4 119.57(17) . . ?
C6 C5 H5 120.2 . . ?
C4 C5 H5 120.2 . . ?
C11 C12 C7 121.82(18) . . ?
C11 C12 H12 119.1 . . ?
C7 C12 H12 119.1 . . ?
C3 C4 C5 119.63(16) . . ?
C3 C4 H4 120.2 . . ?
C5 C4 H4 120.2 . . ?
C3 C2 C1 121.73(16) . . ?
C3 C2 H2 119.1 . . ?
C1 C2 H2 119.1 . . ?
C16 C15 C14 121.44(17) . . ?
C16 C15 H15 119.3 . . ?
C14 C15 H15 119.3 . . ?
C30 C31 C33 110.48(16) . . ?
C30 C31 C32 113.51(16) . . ?
C33 C31 C32 110.34(16) . . ?
C30 C31 H31 107.4 . . ?
C33 C31 H31 107.4 . . ?
C32 C31 H31 107.4 . . ?
C15 C14 C13 120.45(16) . . ?
C15 C14 C22 119.67(16) . . ?
C13 C14 C22 119.88(15) . . ?
C4 C3 C2 120.19(17) . . ?
C4 C3 H3 119.9 . . ?
C2 C3 H3 119.9 . . ?
N3 C41 C43 107.11(14) . . ?
N3 C41 C42 113.68(14) . . ?
C43 C41 C42 107.43(15) . . ?
N3 C41 C40 111.33(14) . . ?
C43 C41 C40 107.62(15) . . ?
C42 C41 C40 109.39(15) . . ?
C27 C26 C25 119.90(17) . . ?
C27 C26 C34 119.52(17) . . ?
C25 C26 C34 120.59(15) . . ?
N3 C37 C44 106.73(15) . . ?
N3 C37 C45 114.77(14) . . ?
C44 C37 C45 106.99(17) . . ?
N3 C37 C38 111.25(15) . . ?
C44 C37 C38 107.23(14) . . ?
C45 C37 C38 109.48(15) . . ?
C15 C16 C17 119.05(16) . . ?
C15 C16 H16 120.5 . . ?
C17 C16 H16 120.5 . . ?
C26 C34 C35 111.76(18) . . ?
C26 C34 C36 112.09(17) . . ?
C35 C34 C36 110.51(18) . . ?
C26 C34 H34 107.4 . . ?
C35 C34 H34 107.4 . . ?
C36 C34 H34 107.4 . . ?
C18 C19 C20 111.42(15) . . ?
C18 C19 C21 113.74(16) . . ?
C20 C19 C21 109.20(15) . . ?
C18 C19 H19 107.4 . . ?
C20 C19 H19 107.4 . . ?
C21 C19 H19 107.4 . . ?
C28 C27 C26 121.52(18) . . ?
C28 C27 H27 119.2 . . ?
C26 C27 H27 119.2 . . ?
C38 C39 C40 108.97(16) . . ?
C38 C39 H39A 109.9 . . ?
C40 C39 H39A 109.9 . . ?
C38 C39 H39B 109.9 . . ?
C40 C39 H39B 109.9 . . ?
H39A C39 H39B 108.3 . . ?
C28 C29 C30 121.58(18) . . ?
C28 C29 H29 119.2 . . ?
C30 C29 H29 119.2 . . ?
C14 C22 C23 110.17(16) . . ?
C14 C22 C24 113.68(15) . . ?
C23 C22 C24 111.21(16) . . ?
C14 C22 H22 107.1 . . ?
C23 C22 H22 107.1 . . ?
C24 C22 H22 107.1 . . ?
C39 C38 C37 112.43(15) . . ?
C39 C38 H38A 109.1 . . ?
C37 C38 H38A 109.1 . . ?
C39 C38 H38B 109.1 . . ?
C37 C38 H38B 109.1 . . ?
H38A C38 H38B 107.9 . . ?
C31 C33 H33A 109.5 . . ?
C31 C33 H33B 109.5 . . ?
H33A C33 H33B 109.5 . . ?
C31 C33 H33C 109.5 . . ?
H33A C33 H33C 109.5 . . ?
H33B C33 H33C 109.5 . . ?
C9 C8 C7 121.01(18) . . ?
C9 C8 H8 119.5 . . ?
C7 C8 H8 119.5 . . ?
C39 C40 C41 112.69(16) . . ?
C39 C40 H40A 109.1 . . ?
C41 C40 H40A 109.1 . . ?
C39 C40 H40B 109.1 . . ?
C41 C40 H40B 109.1 . . ?
H40A C40 H40B 107.8 . . ?
C19 C20 H20A 109.5 . . ?
C19 C20 H20B 109.5 . . ?
H20A C20 H20B 109.5 . . ?
C19 C20 H20C 109.5 . . ?
H20A C20 H20C 109.5 . . ?
H20B C20 H20C 109.5 . . ?
C10 C11 C12 119.32(19) . . ?
C10 C11 H11 120.3 . . ?
C12 C11 H11 120.3 . . ?
C41 C43 H43A 109.5 . . ?
C41 C43 H43B 109.5 . . ?
H43A C43 H43B 109.5 . . ?
C41 C43 H43C 109.5 . . ?
H43A C43 H43C 109.5 . . ?
H43B C43 H43C 109.5 . . ?
C31 C32 H32A 109.5 . . ?
C31 C32 H32B 109.5 . . ?
H32A C32 H32B 109.5 . . ?
C31 C32 H32C 109.5 . . ?
H32A C32 H32C 109.5 . . ?
H32B C32 H32C 109.5 . . ?
C10 C9 C8 120.27(19) . . ?
C10 C9 H9 119.9 . . ?
C8 C9 H9 119.9 . . ?
C41 C42 H42A 109.5 . . ?
C41 C42 H42B 109.5 . . ?
H42A C42 H42B 109.5 . . ?
C41 C42 H42C 109.5 . . ?
H42A C42 H42C 109.5 . . ?
H42B C42 H42C 109.5 . . ?
C37 C45 H45A 109.5 . . ?
C37 C45 H45B 109.5 . . ?
H45A C45 H45B 109.5 . . ?
C37 C45 H45C 109.5 . . ?
H45A C45 H45C 109.5 . . ?
H45B C45 H45C 109.5 . . ?
C9 C10 C11 120.25(18) . . ?
C9 C10 H10 119.9 . . ?
C11 C10 H10 119.9 . . ?
C27 C28 C29 118.97(17) . . ?
C27 C28 H28 120.5 . . ?
C29 C28 H28 120.5 . . ?
C22 C24 H24A 109.5 . . ?
C22 C24 H24B 109.5 . . ?
H24A C24 H24B 109.5 . . ?
C22 C24 H24C 109.5 . . ?
H24A C24 H24C 109.5 . . ?
H24B C24 H24C 109.5 . . ?
O1 C54 C55 106.27(17) . . ?
O1 C54 H54A 110.5 . . ?
C55 C54 H54A 110.5 . . ?
O1 C54 H54B 110.5 . . ?
C55 C54 H54B 110.5 . . ?
H54A C54 H54B 108.7 . . ?
C34 C36 H36A 109.5 . . ?
C34 C36 H36B 109.5 . . ?
H36A C36 H36B 109.5 . . ?
C34 C36 H36C 109.5 . . ?
H36A C36 H36C 109.5 . . ?
H36B C36 H36C 109.5 . . ?
C65 C64 C63 101.91(18) . . ?
C65 C64 H64A 111.4 . . ?
C63 C64 H64A 111.4 . . ?
C65 C64 H64B 111.4 . . ?
C63 C64 H64B 111.4 . . ?
H64A C64 H64B 109.3 . . ?
C62 C63 C64 101.74(18) . . ?
C62 C63 H63A 111.4 . . ?
C64 C63 H63A 111.4 . . ?
C62 C63 H63B 111.4 . . ?
C64 C63 H63B 111.4 . . ?
H63A C63 H63B 109.3 . . ?
C19 C21 H21A 109.5 . . ?
C19 C21 H21B 109.5 . . ?
H21A C21 H21B 109.5 . . ?
C19 C21 H21C 109.5 . . ?
H21A C21 H21C 109.5 . . ?
H21B C21 H21C 109.5 . . ?
C37 C44 H44A 109.5 . . ?
C37 C44 H44B 109.5 . . ?
H44A C44 H44B 109.5 . . ?
C37 C44 H44C 109.5 . . ?
H44A C44 H44C 109.5 . . ?
H44B C44 H44C 109.5 . . ?
C56 C55 C54 101.63(18) . . ?
C56 C55 H55A 111.4 . . ?
C54 C55 H55A 111.4 . . ?
C56 C55 H55B 111.4 . . ?
C54 C55 H55B 111.4 . . ?
H55A C55 H55B 109.3 . . ?
C22 C23 H23A 109.5 . . ?
C22 C23 H23B 109.5 . . ?
H23A C23 H23B 109.5 . . ?
C22 C23 H23C 109.5 . . ?
H23A C23 H23C 109.5 . . ?
H23B C23 H23C 109.5 . . ?
O2 C62 C63 105.95(17) . . ?
O2 C62 H62A 110.5 . . ?
C63 C62 H62A 110.5 . . ?
O2 C62 H62B 110.5 . . ?
C63 C62 H62B 110.5 . . ?
H62A C62 H62B 108.7 . . ?
O2 C65 C64 106.53(18) . . ?
O2 C65 H65A 110.4 . . ?
C64 C65 H65A 110.4 . . ?
O2 C65 H65B 110.4 . . ?
C64 C65 H65B 110.4 . . ?
H65A C65 H65B 108.6 . . ?
C34 C35 H35A 109.5 . . ?
C34 C35 H35B 109.5 . . ?
H35A C35 H35B 109.5 . . ?
C34 C35 H35C 109.5 . . ?
H35A C35 H35C 109.5 . . ?
H35B C35 H35C 109.5 . . ?
O3 C58 C59 104.2(2) . . ?
O3 C58 H58A 110.9 . . ?
C59 C58 H58A 110.9 . . ?
O3 C58 H58B 110.9 . . ?
C59 C58 H58B 110.9 . . ?
H58A C58 H58B 108.9 . . ?
C57 C56 C55 101.2(2) . . ?
C57 C56 H56A 111.5 . . ?
C55 C56 H56A 111.5 . . ?
C57 C56 H56B 111.5 . . ?
C55 C56 H56B 111.5 . . ?
H56A C56 H56B 109.4 . . ?
O1 C57 C56 106.02(19) . . ?
O1 C57 H57A 110.5 . . ?
C56 C57 H57A 110.5 . . ?
O1 C57 H57B 110.5 . . ?
C56 C57 H57B 110.5 . . ?
H57A C57 H57B 108.7 . . ?
C59 C60 C61 104.5(2) . . ?
C59 C60 H60A 110.8 . . ?
C61 C60 H60A 110.8 . . ?
C59 C60 H60B 110.8 . . ?
C61 C60 H60B 110.8 . . ?
H60A C60 H60B 108.9 . . ?
O4 C69 C68 103(2) . . ?
O4 C69 H69A 111.2 . . ?
C68 C69 H69A 111.2 . . ?
O4 C69 H69B 111.2 . . ?
C68 C69 H69B 111.2 . . ?
H69A C69 H69B 109.1 . . ?
C60 C59 C58 102.3(2) . . ?
C60 C59 H59A 111.3 . . ?
C58 C59 H59A 111.3 . . ?
C60 C59 H59B 111.3 . . ?
C58 C59 H59B 111.3 . . ?
H59A C59 H59B 109.2 . . ?
C50 C51 C52 103.3(2) . . ?
C50 C51 H51A 111.1 . . ?
C52 C51 H51A 111.1 . . ?
C50 C51 H51B 111.1 . . ?
C52 C51 H51B 111.1 . . ?
H51A C51 H51B 109.1 . . ?
O4 C66 C67 106.5(8) . . ?
O4 C66 H66A 110.4 . . ?
C67 C66 H66A 110.4 . . ?
O4 C66 H66B 110.4 . . ?
C67 C66 H66B 110.4 . . ?
H66A C66 H66B 108.6 . . ?
C68 C67 C66 98.9(14) . . ?
C68 C67 H67A 112.0 . . ?
C66 C67 H67A 112.0 . . ?
C68 C67 H67B 112.0 . . ?
C66 C67 H67B 112.0 . . ?
H67A C67 H67B 109.7 . . ?
C51 C52 C53 102.6(2) . . ?
C51 C52 H52A 111.2 . . ?
C53 C52 H52A 111.2 . . ?
C51 C52 H52B 111.2 . . ?
C53 C52 H52B 111.2 . . ?
H52A C52 H52B 109.2 . . ?
O6 C50 C51 104.5(2) . . ?
O6 C50 H50A 110.9 . . ?
C51 C50 H50A 110.9 . . ?
O6 C50 H50B 110.9 . . ?
C51 C50 H50B 110.9 . . ?
H50A C50 H50B 108.9 . . ?
O3 C61 C60 106.9(2) . . ?
O3 C61 H61A 110.3 . . ?
C60 C61 H61A 110.3 . . ?
O3 C61 H61B 110.3 . . ?
C60 C61 H61B 110.3 . . ?
H61A C61 H61B 108.6 . . ?
O5 C46 C47 106.2(6) . . ?
O5 C46 H46A 110.5 . . ?
C47 C46 H46A 110.5 . . ?
O5 C46 H46B 110.5 . . ?
C47 C46 H46B 110.5 . . ?
H46A C46 H46B 108.7 . . ?
O6 C53 C52 107.0(3) . . ?
O6 C53 H53A 110.3 . . ?
C52 C53 H53A 110.3 . . ?
O6 C53 H53B 110.3 . . ?
C52 C53 H53B 110.3 . . ?
H53A C53 H53B 108.6 . . ?
C67 C68 C69 101(2) . . ?
C67 C68 H68A 111.5 . . ?
C69 C68 H68A 111.5 . . ?
C67 C68 H68B 111.5 . . ?
C69 C68 H68B 111.5 . . ?
H68A C68 H68B 109.3 . . ?
O5 C49 C48 107.9(5) . . ?
O5 C49 H49A 110.1 . . ?
C48 C49 H49A 110.1 . . ?
O5 C49 H49B 110.1 . . ?
C48 C49 H49B 110.1 . . ?
H49A C49 H49B 108.4 . . ?
C48 C47 C46 103.9(8) . . ?
C48 C47 H47A 111.0 . . ?
C46 C47 H47A 111.0 . . ?
C48 C47 H47B 111.0 . . ?
C46 C47 H47B 111.0 . . ?
H47A C47 H47B 109.0 . . ?
C49 C48 C47 102.5(6) . . ?
C49 C48 H48A 111.3 . . ?
C47 C48 H48A 111.3 . . ?
C49 C48 H48B 111.3 . . ?
C47 C48 H48B 111.3 . . ?
H48A C48 H48B 109.2 . . ?
C47A C48A C49A 101.7(14) . . ?
C47A C48A H48C 111.4 . . ?
C49A C48A H48C 111.4 . . ?
C47A C48A H48D 111.4 . . ?
C49A C48A H48D 111.4 . . ?
H48C C48A H48D 109.3 . . ?
O5 C49A C48A 97.6(8) . . ?
O5 C49A H49C 112.2 . . ?
C48A C49A H49C 112.2 . . ?
O5 C49A H49D 112.2 . . ?
C48A C49A H49D 112.2 . . ?
H49C C49A H49D 109.8 . . ?
C48A C47A C46A 94.2(10) . . ?
C48A C47A H47C 112.9 . . ?
C46A C47A H47C 112.9 . . ?
C48A C47A H47D 112.9 . . ?
C46A C47A H47D 112.9 . . ?
H47C C47A H47D 110.3 . . ?
O5 C46A C47A 106.5(11) . . ?
O5 C46A H46C 110.4 . . ?
C47A C46A H46C 110.4 . . ?
O5 C46A H46D 110.4 . . ?
C47A C46A H46D 110.4 . . ?
H46C C46A H46D 108.6 . . ?
O6 C50A C51A 106.1(10) . . ?
O6 C50A H50C 110.5 . . ?
C51A C50A H50C 110.5 . . ?
O6 C50A H50D 110.5 . . ?
C51A C50A H50D 110.5 . . ?
H50C C50A H50D 108.7 . . ?
C52A C51A C50A 99.8(12) . . ?
C52A C51A H51C 111.8 . . ?
C50A C51A H51C 111.8 . . ?
C52A C51A H51D 111.8 . . ?
C50A C51A H51D 111.8 . . ?
H51C C51A H51D 109.5 . . ?
C51A C52A C53A 98.2(11) . . ?
C51A C52A H52C 112.1 . . ?
C53A C52A H52C 112.1 . . ?
C51A C52A H52D 112.1 . . ?
C53A C52A H52D 112.1 . . ?
H52C C52A H52D 109.8 . . ?
O6 C53A C52A 95.4(12) . . ?
O6 C53A H53C 112.7 . . ?
C52A C53A H53C 112.7 . . ?
O6 C53A H53D 112.7 . . ?
C52A C53A H53D 112.7 . . ?
H53C C53A H53D 110.1 . . ?
O4 C69A C68A 108.1(12) . . ?
O4 C69A H69C 110.1 . . ?
C68A C69A H69C 110.1 . . ?
O4 C69A H69D 110.1 . . ?
C68A C69A H69D 110.1 . . ?
H69C C69A H69D 108.4 . . ?
C69A C68A C67A 101.2(10) . . ?
C69A C68A H68C 111.5 . . ?
C67A C68A H68C 111.5 . . ?
C69A C68A H68D 111.5 . . ?
C67A C68A H68D 111.5 . . ?
H68C C68A H68D 109.3 . . ?
C68A C67A C66A 100.5(8) . . ?
C68A C67A H67C 111.7 . . ?
C66A C67A H67C 111.7 . . ?
C68A C67A H67D 111.7 . . ?
C66A C67A H67D 111.7 . . ?
H67C C67A H67D 109.4 . . ?
O4 C66A C67A 104.1(6) . . ?
O4 C66A H66C 110.9 . . ?
C67A C66A H66C 110.9 . . ?
O4 C66A H66D 110.9 . . ?
C67A C66A H66D 110.9 . . ?
H66C C66A H66D 109.0 . . ?

loop_
_geom_bond_atom_site_label_1
_geom_bond_atom_site_label_2
_geom_bond_distance
_geom_bond_site_symmetry_2
_geom_bond_publ_flag
Zn1 N3 1.8899(14) . ?
Zn1 N2 1.9828(13) . ?
Zn1 N1 2.0123(14) . ?
Zn1 Si1 2.6385(5) . ?
K1 O6 2.6689(17) . ?
K1 O3 2.6857(16) . ?
K1 O4 2.7203(16) . ?
K1 O1 2.7239(15) . ?
K1 O2 2.7393(16) . ?
K1 O5 2.7864(19) . ?
Si1 N2 1.7012(14) . ?
Si1 N1 1.7045(13) . ?
Si1 C7 1.8895(17) . ?
Si1 C1 1.9087(17) . ?
N2 C25 1.398(2) . ?
O1 C57 1.428(3) . ?
O1 C54 1.435(3) . ?
O4 C66A 1.412(6) . ?
O4 C66 1.419(9) . ?
O4 C69A 1.425(6) . ?
O4 C69 1.429(9) . ?
N3 C37 1.475(2) . ?
N3 C41 1.476(2) . ?
O2 C62 1.438(3) . ?
O2 C65 1.440(3) . ?
N1 C13 1.392(2) . ?
O3 C58 1.423(3) . ?
O3 C61 1.430(3) . ?
C1 C6 1.401(2) . ?
C1 C2 1.404(2) . ?
O5 C46A 1.431(9) . ?
O5 C49 1.432(7) . ?
O5 C49A 1.433(9) . ?
O5 C46 1.435(6) . ?
C18 C17 1.396(2) . ?
C18 C13 1.430(2) . ?
C18 C19 1.522(2) . ?
C6 C5 1.390(2) . ?
C6 H6 0.9500 . ?
O6 C53 1.415(4) . ?
O6 C50A 1.435(9) . ?
O6 C50 1.439(3) . ?
O6 C53A 1.439(10) . ?
C25 C26 1.414(2) . ?
C25 C30 1.425(2) . ?
C7 C8 1.399(2) . ?
C7 C12 1.400(3) . ?
C17 C16 1.386(3) . ?
C17 H17 0.9500 . ?
C30 C29 1.388(2) . ?
C30 C31 1.521(2) . ?
C13 C14 1.420(2) . ?
C5 C4 1.391(3) . ?
C5 H5 0.9500 . ?
C12 C11 1.393(3) . ?
C12 H12 0.9500 . ?
C4 C3 1.385(3) . ?
C4 H4 0.9500 . ?
C2 C3 1.393(2) . ?
C2 H2 0.9500 . ?
C15 C16 1.380(3) . ?
C15 C14 1.394(2) . ?
C15 H15 0.9500 . ?
C31 C33 1.531(3) . ?
C31 C32 1.531(3) . ?
C31 H31 1.0000 . ?
C14 C22 1.514(2) . ?
C3 H3 0.9500 . ?
C41 C43 1.525(3) . ?
C41 C42 1.543(2) . ?
C41 C40 1.544(2) . ?
C26 C27 1.398(2) . ?
C26 C34 1.514(3) . ?
C37 C44 1.528(3) . ?
C37 C45 1.545(3) . ?
C37 C38 1.547(2) . ?
C16 H16 0.9500 . ?
C34 C35 1.523(3) . ?
C34 C36 1.529(3) . ?
C34 H34 1.0000 . ?
C19 C20 1.531(3) . ?
C19 C21 1.536(2) . ?
C19 H19 1.0000 . ?
C27 C28 1.382(3) . ?
C27 H27 0.9500 . ?
C39 C38 1.516(3) . ?
C39 C40 1.525(3) . ?
C39 H39A 0.9900 . ?
C39 H39B 0.9900 . ?
C29 C28 1.384(3) . ?
C29 H29 0.9500 . ?
C22 C23 1.532(3) . ?
C22 C24 1.534(3) . ?
C22 H22 1.0000 . ?
C38 H38A 0.9900 . ?
C38 H38B 0.9900 . ?
C33 H33A 0.9800 . ?
C33 H33B 0.9800 . ?
C33 H33C 0.9800 . ?
C8 C9 1.391(3) . ?
C8 H8 0.9500 . ?
C40 H40A 0.9900 . ?
C40 H40B 0.9900 . ?
C20 H20A 0.9800 . ?
C20 H20B 0.9800 . ?
C20 H20C 0.9800 . ?
C11 C10 1.381(3) . ?
C11 H11 0.9500 . ?
C43 H43A 0.9800 . ?
C43 H43B 0.9800 . ?
C43 H43C 0.9800 . ?
C32 H32A 0.9800 . ?
C32 H32B 0.9800 . ?
C32 H32C 0.9800 . ?
C9 C10 1.380(3) . ?
C9 H9 0.9500 . ?
C42 H42A 0.9800 . ?
C42 H42B 0.9800 . ?
C42 H42C 0.9800 . ?
C45 H45A 0.9800 . ?
C45 H45B 0.9800 . ?
C45 H45C 0.9800 . ?
C10 H10 0.9500 . ?
C28 H28 0.9500 . ?
C24 H24A 0.9800 . ?
C24 H24B 0.9800 . ?
C24 H24C 0.9800 . ?
C54 C55 1.520(3) . ?
C54 H54A 0.9900 . ?
C54 H54B 0.9900 . ?
C36 H36A 0.9800 . ?
C36 H36B 0.9800 . ?
C36 H36C 0.9800 . ?
C64 C65 1.508(3) . ?
C64 C63 1.526(3) . ?
C64 H64A 0.9900 . ?
C64 H64B 0.9900 . ?
C63 C62 1.516(3) . ?
C63 H63A 0.9900 . ?
C63 H63B 0.9900 . ?
C21 H21A 0.9800 . ?
C21 H21B 0.9800 . ?
C21 H21C 0.9800 . ?
C44 H44A 0.9800 . ?
C44 H44B 0.9800 . ?
C44 H44C 0.9800 . ?
C55 C56 1.516(3) . ?
C55 H55A 0.9900 . ?
C55 H55B 0.9900 . ?
C23 H23A 0.9800 . ?
C23 H23B 0.9800 . ?
C23 H23C 0.9800 . ?
C62 H62A 0.9900 . ?
C62 H62B 0.9900 . ?
C65 H65A 0.9900 . ?
C65 H65B 0.9900 . ?
C35 H35A 0.9800 . ?
C35 H35B 0.9800 . ?
C35 H35C 0.9800 . ?
C58 C59 1.519(3) . ?
C58 H58A 0.9900 . ?
C58 H58B 0.9900 . ?
C56 C57 1.507(3) . ?
C56 H56A 0.9900 . ?
C56 H56B 0.9900 . ?
C57 H57A 0.9900 . ?
C57 H57B 0.9900 . ?
C60 C59 1.511(4) . ?
C60 C61 1.526(4) . ?
C60 H60A 0.9900 . ?
C60 H60B 0.9900 . ?
C69 C68 1.520(10) . ?
C69 H69A 0.9900 . ?
C69 H69B 0.9900 . ?
C59 H59A 0.9900 . ?
C59 H59B 0.9900 . ?
C51 C50 1.493(4) . ?
C51 C52 1.495(4) . ?
C51 H51A 0.9900 . ?
C51 H51B 0.9900 . ?
C66 C67 1.530(10) . ?
C66 H66A 0.9900 . ?
C66 H66B 0.9900 . ?
C67 C68 1.512(10) . ?
C67 H67A 0.9900 . ?
C67 H67B 0.9900 . ?
C52 C53 1.507(4) . ?
C52 H52A 0.9900 . ?
C52 H52B 0.9900 . ?
C50 H50A 0.9900 . ?
C50 H50B 0.9900 . ?
C61 H61A 0.9900 . ?
C61 H61B 0.9900 . ?
C46 C47 1.517(8) . ?
C46 H46A 0.9900 . ?
C46 H46B 0.9900 . ?
C53 H53A 0.9900 . ?
C53 H53B 0.9900 . ?
C68 H68A 0.9900 . ?
C68 H68B 0.9900 . ?
C49 C48 1.508(7) . ?
C49 H49A 0.9900 . ?
C49 H49B 0.9900 . ?
C47 C48 1.510(9) . ?
C47 H47A 0.9900 . ?
C47 H47B 0.9900 . ?
C48 H48A 0.9900 . ?
C48 H48B 0.9900 . ?
C48A C47A 1.516(10) . ?
C48A C49A 1.524(10) . ?
C48A H48C 0.9900 . ?
C48A H48D 0.9900 . ?
C49A H49C 0.9900 . ?
C49A H49D 0.9900 . ?
C47A C46A 1.527(10) . ?
C47A H47C 0.9900 . ?
C47A H47D 0.9900 . ?
C46A H46C 0.9900 . ?
C46A H46D 0.9900 . ?
C50A C51A 1.524(10) . ?
C50A H50C 0.9900 . ?
C50A H50D 0.9900 . ?
C51A C52A 1.518(10) . ?
C51A H51C 0.9900 . ?
C51A H51D 0.9900 . ?
C52A C53A 1.531(10) . ?
C52A H52C 0.9900 . ?
C52A H52D 0.9900 . ?
C53A H53C 0.9900 . ?
C53A H53D 0.9900 . ?
C69A C68A 1.511(8) . ?
C69A H69C 0.9900 . ?
C69A H69D 0.9900 . ?
C68A C67A 1.531(9) . ?
C68A H68C 0.9900 . ?
C68A H68D 0.9900 . ?
C67A C66A 1.537(9) . ?
C67A H67C 0.9900 . ?
C67A H67D 0.9900 . ?
C66A H66C 0.9900 . ?
C66A H66D 0.9900 . ?

loop_
_geom_torsion_atom_site_label_1
_geom_torsion_atom_site_label_2
_geom_torsion_atom_site_label_3
_geom_torsion_atom_site_label_4
_geom_torsion
_geom_torsion_site_symmetry_1
_geom_torsion_site_symmetry_2
_geom_torsion_site_symmetry_3
_geom_torsion_site_symmetry_4
_geom_torsion_publ_flag
N1 Si1 N2 C25 156.02(16) . . . . ?
C7 Si1 N2 C25 31.65(19) . . . . ?
C1 Si1 N2 C25 -83.37(17) . . . . ?
Zn1 Si1 N2 C25 167.9(2) . . . . ?
N1 Si1 N2 Zn1 -11.84(7) . . . . ?
C7 Si1 N2 Zn1 -136.21(6) . . . . ?
C1 Si1 N2 Zn1 108.78(7) . . . . ?
N2 Zn1 N3 C37 165.81(11) . . . . ?
N1 Zn1 N3 C37 1.82(17) . . . . ?
Si1 Zn1 N3 C37 82.9(2) . . . . ?
N2 Zn1 N3 C41 18.51(17) . . . . ?
N1 Zn1 N3 C41 -145.48(11) . . . . ?
Si1 Zn1 N3 C41 -64.4(3) . . . . ?
N2 Si1 N1 C13 -162.56(18) . . . . ?
C7 Si1 N1 C13 -38.4(2) . . . . ?
C1 Si1 N1 C13 80.16(19) . . . . ?
Zn1 Si1 N1 C13 -174.2(2) . . . . ?
N2 Si1 N1 Zn1 11.66(7) . . . . ?
C7 Si1 N1 Zn1 135.79(7) . . . . ?
C1 Si1 N1 Zn1 -105.61(7) . . . . ?
C2 C1 C6 C5 0.5(2) . . . . ?
Si1 C1 C6 C5 178.85(13) . . . . ?
Si1 N2 C25 C26 94.2(2) . . . . ?
Zn1 N2 C25 C26 -102.57(18) . . . . ?
Si1 N2 C25 C30 -88.2(2) . . . . ?
Zn1 N2 C25 C30 75.0(2) . . . . ?
N2 Si1 C7 C8 -36.12(16) . . . . ?
N1 Si1 C7 C8 -149.85(13) . . . . ?
C1 Si1 C7 C8 84.22(15) . . . . ?
Zn1 Si1 C7 C8 -91.99(15) . . . . ?
N2 Si1 C7 C12 152.46(13) . . . . ?
N1 Si1 C7 C12 38.73(16) . . . . ?
C1 Si1 C7 C12 -87.21(15) . . . . ?
Zn1 Si1 C7 C12 96.58(15) . . . . ?
C13 C18 C17 C16 -0.1(3) . . . . ?
C19 C18 C17 C16 179.80(17) . . . . ?
N2 C25 C30 C29 -176.48(16) . . . . ?
C26 C25 C30 C29 1.2(3) . . . . ?
N2 C25 C30 C31 1.9(2) . . . . ?
C26 C25 C30 C31 179.54(16) . . . . ?
Si1 N1 C13 C14 -77.2(2) . . . . ?
Zn1 N1 C13 C14 110.40(16) . . . . ?
Si1 N1 C13 C18 106.36(19) . . . . ?
Zn1 N1 C13 C18 -66.0(2) . . . . ?
C17 C18 C13 N1 177.88(15) . . . . ?
C19 C18 C13 N1 -2.0(2) . . . . ?
C17 C18 C13 C14 1.3(2) . . . . ?
C19 C18 C13 C14 -178.55(15) . . . . ?
C1 C6 C5 C4 -0.4(3) . . . . ?
C8 C7 C12 C11 -1.0(3) . . . . ?
Si1 C7 C12 C11 170.68(14) . . . . ?
C6 C5 C4 C3 -0.1(3) . . . . ?
C6 C1 C2 C3 0.0(2) . . . . ?
Si1 C1 C2 C3 -178.40(14) . . . . ?
C29 C30 C31 C33 84.5(2) . . . . ?
C25 C30 C31 C33 -93.91(19) . . . . ?
C29 C30 C31 C32 -40.1(2) . . . . ?
C25 C30 C31 C32 141.55(17) . . . . ?
C16 C15 C14 C13 1.0(3) . . . . ?
C16 C15 C14 C22 -179.67(17) . . . . ?
N1 C13 C14 C15 -178.27(16) . . . . ?
C18 C13 C14 C15 -1.8(2) . . . . ?
N1 C13 C14 C22 2.4(2) . . . . ?
C18 C13 C14 C22 178.90(15) . . . . ?
C5 C4 C3 C2 0.5(3) . . . . ?
C1 C2 C3 C4 -0.4(3) . . . . ?
C37 N3 C41 C43 163.15(15) . . . . ?
Zn1 N3 C41 C43 -50.05(17) . . . . ?
C37 N3 C41 C42 -78.35(19) . . . . ?
Zn1 N3 C41 C42 68.45(17) . . . . ?
C37 N3 C41 C40 45.7(2) . . . . ?
Zn1 N3 C41 C40 -167.46(12) . . . . ?
N2 C25 C26 C27 176.41(16) . . . . ?
C30 C25 C26 C27 -1.2(3) . . . . ?
N2 C25 C26 C34 -3.6(3) . . . . ?
C30 C25 C26 C34 178.77(16) . . . . ?
C41 N3 C37 C44 -162.85(15) . . . . ?
Zn1 N3 C37 C44 50.70(17) . . . . ?
C41 N3 C37 C45 78.8(2) . . . . ?
Zn1 N3 C37 C45 -67.63(18) . . . . ?
C41 N3 C37 C38 -46.2(2) . . . . ?
Zn1 N3 C37 C38 167.37(12) . . . . ?
C14 C15 C16 C17 0.3(3) . . . . ?
C18 C17 C16 C15 -0.8(3) . . . . ?
C27 C26 C34 C35 70.4(2) . . . . ?
C25 C26 C34 C35 -109.6(2) . . . . ?
C27 C26 C34 C36 -54.3(2) . . . . ?
C25 C26 C34 C36 125.73(18) . . . . ?
C17 C18 C19 C20 89.50(19) . . . . ?
C13 C18 C19 C20 -90.64(19) . . . . ?
C17 C18 C19 C21 -34.4(2) . . . . ?
C13 C18 C19 C21 145.42(17) . . . . ?
C25 C26 C27 C28 0.2(3) . . . . ?
C34 C26 C27 C28 -179.79(19) . . . . ?
C25 C30 C29 C28 -0.1(3) . . . . ?
C31 C30 C29 C28 -178.48(19) . . . . ?
C15 C14 C22 C23 -78.1(2) . . . . ?
C13 C14 C22 C23 101.23(18) . . . . ?
C15 C14 C22 C24 47.5(2) . . . . ?
C13 C14 C22 C24 -133.19(17) . . . . ?
C40 C39 C38 C37 -57.1(2) . . . . ?
N3 C37 C38 C39 51.2(2) . . . . ?
C44 C37 C38 C39 167.59(17) . . . . ?
C45 C37 C38 C39 -76.7(2) . . . . ?
C12 C7 C8 C9 1.2(3) . . . . ?
Si1 C7 C8 C9 -170.59(16) . . . . ?
C38 C39 C40 C41 56.7(2) . . . . ?
N3 C41 C40 C39 -50.2(2) . . . . ?
C43 C41 C40 C39 -167.31(16) . . . . ?
C42 C41 C40 C39 76.3(2) . . . . ?
C7 C12 C11 C10 0.0(3) . . . . ?
C7 C8 C9 C10 -0.5(3) . . . . ?
C8 C9 C10 C11 -0.5(3) . . . . ?
C12 C11 C10 C9 0.8(3) . . . . ?
C26 C27 C28 C29 0.9(3) . . . . ?
C30 C29 C28 C27 -0.9(3) . . . . ?
C57 O1 C54 C55 7.6(2) . . . . ?
K1 O1 C54 C55 174.76(13) . . . . ?
C65 C64 C63 C62 37.5(2) . . . . ?
O1 C54 C55 C56 -29.4(2) . . . . ?
C65 O2 C62 C63 13.9(2) . . . . ?
K1 O2 C62 C63 -141.98(15) . . . . ?
C64 C63 C62 O2 -32.2(2) . . . . ?
C62 O2 C65 C64 10.7(2) . . . . ?
K1 O2 C65 C64 169.03(13) . . . . ?
C63 C64 C65 O2 -30.4(2) . . . . ?
C61 O3 C58 C59 40.1(2) . . . . ?
K1 O3 C58 C59 -95.44(17) . . . . ?
C54 C55 C56 C57 38.6(2) . . . . ?
C54 O1 C57 C56 17.8(3) . . . . ?
K1 O1 C57 C56 -150.95(16) . . . . ?
C55 C56 C57 O1 -35.5(3) . . . . ?
C66 O4 C69 C68 -21(3) . . . . ?
K1 O4 C69 C68 141.2(18) . . . . ?
C61 C60 C59 C58 21.0(3) . . . . ?
O3 C58 C59 C60 -37.5(2) . . . . ?
C69 O4 C66 C67 -7(3) . . . . ?
K1 O4 C66 C67 -164.7(6) . . . . ?
O4 C66 C67 C68 32(2) . . . . ?
C50 C51 C52 C53 34.4(4) . . . . ?
C53 O6 C50 C51 19.9(4) . . . . ?
K1 O6 C50 C51 -163.42(19) . . . . ?
C52 C51 C50 O6 -33.8(3) . . . . ?
C58 O3 C61 C60 -26.2(3) . . . . ?
K1 O3 C61 C60 102.0(2) . . . . ?
C59 C60 C61 O3 2.0(3) . . . . ?
C49 O5 C46 C47 11.7(10) . . . . ?
K1 O5 C46 C47 -159.2(7) . . . . ?
C50 O6 C53 C52 2.1(5) . . . . ?
K1 O6 C53 C52 -172.8(2) . . . . ?
C51 C52 C53 O6 -23.1(5) . . . . ?
C66 C67 C68 C69 -43(2) . . . . ?
O4 C69 C68 C67 41(3) . . . . ?
C46 O5 C49 C48 8.8(9) . . . . ?
K1 O5 C49 C48 -179.4(4) . . . . ?
O5 C46 C47 C48 -27.3(11) . . . . ?
O5 C49 C48 C47 -25.4(10) . . . . ?
C46 C47 C48 C49 31.4(11) . . . . ?
C46A O5 C49A C48A -27.2(16) . . . . ?
K1 O5 C49A C48A 141.4(6) . . . . ?
C47A C48A C49A O5 50.5(17) . . . . ?
C49A C48A C47A C46A -51.9(19) . . . . ?
C49A O5 C46A C47A -5.2(19) . . . . ?
K1 O5 C46A C47A -175.3(13) . . . . ?
C48A C47A C46A O5 35(2) . . . . ?
C53A O6 C50A C51A 27(2) . . . . ?
K1 O6 C50A C51A 178.7(12) . . . . ?
O6 C50A C51A C52A 11(2) . . . . ?
C50A C51A C52A C53A -42(2) . . . . ?
C50A O6 C53A C52A -53(2) . . . . ?
K1 O6 C53A C52A 160.0(7) . . . . ?
C51A C52A C53A O6 58(2) . . . . ?
C66A O4 C69A C68A -3(2) . . . . ?
K1 O4 C69A C68A 156.2(11) . . . . ?
O4 C69A C68A C67A -22.9(17) . . . . ?
C69A C68A C67A C66A 37.1(13) . . . . ?
C69A O4 C66A C67A 27.1(16) . . . . ?
K1 O4 C66A C67A -128.6(4) . . . . ?
C68A C67A C66A O4 -40.2(11) . . . . ?
